data_2005866
loop_
_publ_author_name
'Yang, J.'
'Kumar, P.'
'Dimmock, J. R.'
'Quail, J. W.'

_publ_section_title
;1,5-Bis[4,4-dimethyl-1-(4-methylphenyl)-5-(1-piperidinio)-1-penten-3-ylidene]carbonohydrazide
 Dichloride Methanol Solvate
;
_journal_issue 1
_journal_name_full 'Acta Crystallographica Section C'
_journal_page_first 140
_journal_page_last 143
_journal_paper_doi 10.1107/S0108270196012607
_journal_volume 53
_journal_year 1997
_chemical_formula_moiety 'C39 H58 N6 O 2+,2Cl -,C H3 O H'
_chemical_formula_sum 'C40 H62 Cl2 N6 O2'
_chemical_formula_weight 729.87
_chemical_name_systematic
;1,5-Bis[4,4-dimethyl-1-(4-methylphenyl)-5-(1-piperidinio)-1-penten-3-ylidene]-
carbonohydrazide
 Dichloride Methanol Solvate
;
_space_group_IT_number 14
_symmetry_cell_setting monoclinic
_symmetry_space_group_name_Hall '-P 2yn'
_symmetry_space_group_name_H-M 'P 1 21/n 1'
_cell_angle_alpha 90.0
_cell_angle_beta 115.389(12)
_cell_angle_gamma 90.0
_cell_formula_units_Z 4
_cell_length_a 18.0187(20)
_cell_length_b 13.546(4)
_cell_length_c 18.092(3)
_cell_measurement_reflns_used 25
_cell_measurement_temperature 123(2)
_cell_measurement_theta_max 14.50
_cell_measurement_theta_min 8.50
_cell_volume 3989.4(15)
_computing_cell_refinement 'CAD-4 Software'
_computing_data_collection 'CAD-4 Software (Enraf-Nonius, 1988)'
_computing_data_reduction 'NRCVAX DATRD2 (Gabe, Le Page, Charland, Lee & White, 1989)'
_computing_molecular_graphics 'NRCVAX ORTEPII (Johnson, 1976)'
_computing_publication_material 'NRCVAX TABLES Jan 94 Version and NRCVAX UTILITY'
_computing_structure_refinement 'NRCVAX LSTSQ'
_computing_structure_solution 'NRCVAX SOLVER'
_diffrn_ambient_temperature 123(2)
_diffrn_measurement_device 'Enraf-Nonius CAD-4'
_diffrn_measurement_method '\q/2\q scan b/P/b '
_diffrn_radiation_monochromator graphite
_diffrn_radiation_source 'x-ray tube'
_diffrn_radiation_type 'Molybdenum K\a'
_diffrn_radiation_wavelength 0.71073
_diffrn_reflns_av_R_equivalents 0.017
_diffrn_reflns_limit_h_max 17
_diffrn_reflns_limit_h_min -19
_diffrn_reflns_limit_k_max 14
_diffrn_reflns_limit_k_min 0
_diffrn_reflns_limit_l_max 19
_diffrn_reflns_limit_l_min 0
_diffrn_reflns_number 5748
_diffrn_reflns_theta_max 22.42
_diffrn_reflns_theta_min 0.00
_diffrn_standards_decay_% 0.0
_diffrn_standards_interval_time 120
_diffrn_standards_number 3
_exptl_absorpt_coefficient_mu 0.20
_exptl_absorpt_correction_T_max 1.0000
_exptl_absorpt_correction_T_min 1.0000
_exptl_absorpt_correction_type none
_exptl_crystal_colour colourless
_exptl_crystal_density_diffrn 1.215
_exptl_crystal_density_meas 1.216
_exptl_crystal_density_method flotation
_exptl_crystal_description prism
_exptl_crystal_F_000 1577.54
_exptl_crystal_size_max 0.40
_exptl_crystal_size_mid 0.25
_exptl_crystal_size_min 0.08
_refine_diff_density_max 0.42
_refine_diff_density_min -0.36
_refine_ls_extinction_method none
_refine_ls_goodness_of_fit_obs 1.57
_refine_ls_hydrogen_treatment noref
_refine_ls_matrix_type full
_refine_ls_number_parameters 451
_refine_ls_number_reflns 3039
_refine_ls_R_factor_all 0.123
_refine_ls_R_factor_obs 0.056
_refine_ls_shift/esd_max 0.000
_refine_ls_structure_factor_coef F
_refine_ls_weighting_details 'w = 1/[\s^2^(F)+0.0003F^2^]'
_refine_ls_weighting_scheme calc
_refine_ls_wR_factor_all 0.059
_refine_ls_wR_factor_obs 0.055
_reflns_number_observed 3039
_reflns_number_total 5161
_reflns_observed_criterion 'Inet > 2.0\s(Inet)'
_cod_data_source_file ha1170.cif
_cod_data_source_block I
_cod_depositor_comments
;
The following automatic conversions were performed:
'_symmetry_cell_setting' value 'Monoclinic' changed to 'monoclinic'
according to '/home/saulius/struct/CIF-dictionaries/cif_core.dic'
dictionary named 'cif_core.dic' version 2.4.1 from 2010-06-29.

Automatic conversion script
Id: cif_fix_enum 1527 2010-12-29 10:47:43Z saulius 

The following automatic conversions were performed:

'_symmetry_cell_setting' value 'Monoclinic' changed to 'monoclinic'
according to /home/saulius/struct/CIF-dictionaries/cif_core.dic
dictionary named 'cif_core.dic' version 2.4.1 from 2010-06-29.

Automatic conversion script
Id: cif_fix_values 1715 2011-07-08 13:25:40Z adriana 

The following automatic conversions were performed:

'_refine_ls_weighting_scheme' value '1/[\s^2^(F)+0.0003F^2^]' was
changed to 'calc'. New tag '_refine_ls_weighting_details' was
created. The value of the new tag was set to 'w =
1/[\s^2^(F)+0.0003F^2^]'.

Automatic conversion script
Id: cif_fix_values 3143 2015-03-26 13:38:13Z robertas 
;
_cod_original_cell_volume 3989.6(14)
_cod_original_sg_symbol_H-M 'P 21/n'
_cod_database_code 2005866

loop_
_symmetry_equiv_pos_as_xyz
x,y,z
-x,-y,-z
1/2-x,1/2+y,1/2-z
1/2+x,1/2-y,1/2+z

loop_
_atom_site_aniso_label
_atom_site_aniso_U_11
_atom_site_aniso_U_22
_atom_site_aniso_U_33
_atom_site_aniso_U_12
_atom_site_aniso_U_13
_atom_site_aniso_U_23
_atom_site_aniso_type_symbol
Cl1 0.0288(8) 0.0228(9) 0.0234(8) -0.0044(7) 0.0117(7) -0.0043(7) Cl
Cl2 0.0275(8) 0.0440(11) 0.0304(9) 0.0039(8) 0.0124(7) 0.0047(8) Cl
O 0.023(2) 0.037(3) 0.017(2) -0.0068(19) 0.0094(19) -0.005(2) O
N1 0.018(2) 0.016(3) 0.017(2) -0.005(2) 0.001(2) -0.004(2) N
N2 0.018(3) 0.013(3) 0.016(3) -0.001(2) 0.002(2) -0.001(2) N
N3 0.014(2) 0.025(3) 0.015(2) -0.002(2) 0.003(2) -0.002(2) N
C1 0.029(3) 0.032(4) 0.048(4) 0.011(3) 0.025(3) 0.008(4) C
C2 0.024(3) 0.033(4) 0.029(4) 0.001(3) 0.009(3) -0.007(3) C
C3 0.026(3) 0.017(3) 0.016(3) 0.004(3) 0.014(3) 0.007(3) C
C4 0.021(3) 0.019(3) 0.023(3) -0.001(3) 0.012(3) 0.000(3) C
C5 0.018(3) 0.014(3) 0.023(3) 0.001(3) 0.007(3) -0.003(3) C
C6 0.028(3) 0.025(4) 0.029(4) 0.009(3) 0.018(3) 0.005(3) C
C7 0.026(3) 0.019(4) 0.031(4) 0.003(3) -0.003(3) -0.011(3) C
C8 0.030(3) 0.028(4) 0.036(4) 0.005(3) 0.016(3) 0.007(3) C
C9 0.026(3) 0.037(4) 0.015(3) 0.014(3) 0.005(3) 0.004(3) C
C10 0.019(3) 0.038(4) 0.021(3) 0.002(3) 0.007(3) -0.006(3) C
C11 0.027(3) 0.030(4) 0.026(4) 0.004(3) 0.011(3) -0.001(3) C
C12 0.023(3) 0.025(4) 0.034(4) 0.015(3) 0.005(3) 0.002(3) C
C13 0.021(3) 0.025(4) 0.033(4) 0.002(3) -0.003(3) 0.002(3) C
C14 0.041(4) 0.023(4) 0.021(3) -0.006(3) 0.000(3) -0.004(3) C
C15 0.040(4) 0.023(4) 0.017(3) -0.006(3) 0.013(3) 0.000(3) C
C16 0.028(3) 0.022(4) 0.023(3) -0.003(3) 0.010(3) 0.007(3) C
C17 0.028(3) 0.029(4) 0.026(3) -0.001(3) 0.015(3) -0.001(3) C
C18 0.036(3) 0.023(4) 0.029(3) -0.002(3) 0.016(3) 0.004(3) C
C19 0.049(4) 0.063(5) 0.026(4) 0.018(4) 0.012(3) 0.008(4) C
C20 0.018(3) 0.016(3) 0.019(3) 0.002(3) 0.005(3) -0.002(3) C
N1' 0.030(3) 0.026(3) 0.026(3) -0.003(3) 0.016(2) 0.001(3) N
N2' 0.026(3) 0.026(3) 0.021(3) -0.002(2) 0.012(2) -0.005(2) N
N3' 0.016(2) 0.036(3) 0.012(2) -0.005(2) 0.005(2) -0.001(2) N
C1' 0.025(3) 0.018(4) 0.029(3) -0.003(3) 0.015(3) -0.003(3) C
C2' 0.021(3) 0.022(3) 0.031(3) 0.001(3) 0.014(3) 0.000(3) C
C3' 0.016(3) 0.021(3) 0.026(3) 0.006(3) 0.012(3) 0.000(3) C
C4' 0.022(3) 0.034(4) 0.025(3) 0.000(3) 0.008(3) -0.002(3) C
C5' 0.034(4) 0.026(4) 0.035(4) -0.001(3) 0.018(3) -0.001(3) C
C6' 0.021(3) 0.022(4) 0.031(3) 0.004(3) 0.012(3) -0.003(3) C
C7' 0.020(3) 0.026(4) 0.039(4) -0.002(3) 0.011(3) 0.003(3) C
C8' 0.025(3) 0.030(4) 0.034(4) 0.001(3) 0.011(3) 0.004(3) C
C9' 0.026(3) 0.030(4) 0.027(4) 0.010(3) 0.009(3) 0.002(3) C
C10' 0.024(3) 0.029(4) 0.037(4) -0.007(3) 0.004(3) -0.004(3) C
C11' 0.027(3) 0.026(4) 0.035(4) 0.000(3) 0.012(3) -0.001(3) C
C12' 0.025(3) 0.040(4) 0.018(3) 0.005(3) 0.009(3) 0.001(3) C
C13' 0.029(3) 0.049(5) 0.027(3) -0.008(3) 0.015(3) -0.006(3) C
C14' 0.044(4) 0.039(4) 0.042(4) -0.011(3) 0.028(4) -0.015(4) C
C15' 0.049(4) 0.028(4) 0.040(4) -0.005(3) 0.027(4) -0.001(3) C
C16' 0.039(4) 0.024(4) 0.025(3) 0.003(3) 0.016(3) 0.002(3) C
C17' 0.048(4) 0.028(4) 0.034(4) -0.014(3) 0.018(3) -0.001(3) C
C18' 0.026(3) 0.050(4) 0.030(4) -0.003(3) 0.016(3) -0.002(4) C
C19' 0.045(4) 0.042(4) 0.039(4) -0.005(4) 0.013(3) 0.000(4) C
Osol 0.126(5) 0.059(4) 0.054(4) 0.012(4) -0.012(3) 0.003(3) O
Csol 0.065(5) 0.054(6) 0.064(5) 0.006(4) 0.000(4) -0.033(5) C

loop_
_atom_site_label
_atom_site_fract_x
_atom_site_fract_y
_atom_site_fract_z
_atom_site_U_iso_or_equiv
_atom_site_thermal_displace_type
_atom_site_type_symbol
Cl1 0.84117(8) 1.05149(10) 0.87536(8) 0.0248(9) Uij Cl
Cl2 1.26178(8) 0.88721(12) 0.61844(9) 0.0340(10) Uij Cl
O 1.0076(2) 0.8464(3) 0.8273(2) 0.025(3) Uij O
N1 0.7632(2) 0.8543(3) 0.7809(2) 0.019(3) Uij N
N2 0.9209(2) 0.8073(3) 0.9128(3) 0.018(3) Uij N
N3 1.0007(2) 0.8429(3) 0.9511(2) 0.019(3) Uij N
C1 0.9518(4) 0.8517(5) 1.0952(4) 0.033(4) Uij C
C2 0.9082(3) 0.7859(5) 1.0433(4) 0.029(4) Uij C
C3 0.8813(3) 0.7839(4) 0.9545(3) 0.018(3) Uij C
C4 0.7964(3) 0.7405(4) 0.9046(3) 0.020(3) Uij C
C5 0.7712(3) 0.7499(4) 0.8127(3) 0.019(3) Uij C
C6 0.9754(3) 0.8496(4) 1.1873(3) 0.025(4) Uij C
C7 0.9374(3) 0.7865(4) 1.2199(4) 0.031(4) Uij C
C8 0.9596(3) 0.7872(4) 1.3032(4) 0.031(4) Uij C
C9 1.0211(3) 0.8495(5) 1.3557(3) 0.027(4) Uij C
C10 1.0575(3) 0.9127(4) 1.3206(3) 0.027(4) Uij C
C11 1.0346(3) 0.9130(4) 1.2377(3) 0.028(4) Uij C
C12 0.6757(3) 0.8927(4) 0.7447(3) 0.030(4) Uij C
C13 0.6227(3) 0.8419(4) 0.6645(3) 0.031(4) Uij C
C14 0.6587(4) 0.8509(4) 0.6032(3) 0.033(4) Uij C
C15 0.7468(3) 0.8145(4) 0.6402(3) 0.027(4) Uij C
C16 0.7988(3) 0.8672(4) 0.7198(3) 0.025(3) Uij C
C17 0.7340(3) 0.7883(4) 0.9300(3) 0.026(4) Uij C
C18 0.7994(3) 0.6288(4) 0.9205(3) 0.029(4) Uij C
C19 1.0458(4) 0.8505(5) 1.4468(4) 0.047(5) Uij C
C20 1.0382(3) 0.8610(4) 0.9004(3) 0.019(4) Uij C
N1' 1.1313(3) 0.8924(4) 0.7442(3) 0.026(3) Uij N
N2' 1.1518(3) 0.9289(3) 0.8939(3) 0.024(3) Uij N
N3' 1.1168(2) 0.8958(3) 0.9435(2) 0.021(3) Uij N
C1' 1.3571(3) 0.9812(4) 1.0524(3) 0.023(4) Uij C
C2' 1.2847(3) 0.9385(4) 1.0098(3) 0.024(4) Uij C
C3' 1.2290(3) 0.9508(4) 0.9238(3) 0.020(4) Uij C
C4' 1.2554(3) 0.9893(4) 0.8593(3) 0.028(4) Uij C
C5' 1.1852(3) 0.9836(4) 0.7714(4) 0.030(4) Uij C
C6' 1.4089(3) 0.9681(4) 1.1394(3) 0.024(4) Uij C
C7' 1.3951(3) 0.8957(4) 1.1864(4) 0.029(4) Uij C
C8' 1.4454(3) 0.8864(5) 1.2694(3) 0.030(4) Uij C
C9' 1.5108(3) 0.9508(5) 1.3082(3) 0.029(4) Uij C
C10' 1.5259(3) 1.0220(4) 1.2616(4) 0.033(4) Uij C
C11' 1.4758(3) 1.0314(4) 1.1787(4) 0.030(4) Uij C
C12' 1.0708(3) 0.9049(5) 0.6560(3) 0.028(4) Uij C
C13' 1.0101(3) 0.8210(5) 0.6317(3) 0.034(4) Uij C
C14' 1.0531(4) 0.7220(5) 0.6449(4) 0.038(4) Uij C
C15' 1.1158(4) 0.7135(5) 0.7339(4) 0.036(4) Uij C
C16' 1.1766(3) 0.7970(4) 0.7584(3) 0.029(4) Uij C
C17' 1.2694(4) 1.1023(5) 0.8718(4) 0.036(4) Uij C
C18' 1.3339(3) 0.9392(5) 0.8641(3) 0.034(4) Uij C
C19' 1.5648(4) 0.9390(5) 1.3975(4) 0.044(4) Uij C
Osol 1.1841(4) 1.0638(4) 0.5021(3) 0.097(5) Uij O
Csol 1.2035(5) 1.1422(6) 0.5567(5) 0.071(6) Uij C
HN1 0.792 0.893 0.824 0.0265 Uiso H
HN3 1.025 0.855 1.005 0.0281 Uiso H
H1 0.975 0.909 1.077 0.0464 Uiso H
H2 0.891 0.729 1.068 0.0387 Uiso H
H5a 0.813 0.715 0.799 0.0280 Uiso H
H5b 0.716 0.717 0.784 0.0280 Uiso H
H7 0.894 0.741 1.183 0.0353 Uiso H
H8 0.930 0.743 1.326 0.0413 Uiso H
H10 1.101 0.959 1.357 0.0363 Uiso H
H11 1.061 0.959 1.213 0.0375 Uiso H
H12a 0.676 0.966 0.736 0.0374 Uiso H
H12b 0.653 0.883 0.786 0.0374 Uiso H
H13a 0.567 0.872 0.642 0.0362 Uiso H
H13b 0.616 0.771 0.675 0.0362 Uiso H
H14a 0.625 0.812 0.553 0.0381 Uiso H
H14b 0.657 0.921 0.586 0.0381 Uiso H
H15a 0.771 0.824 0.601 0.0369 Uiso H
H15b 0.747 0.743 0.653 0.0369 Uiso H
H16a 0.856 0.841 0.744 0.0345 Uiso H
H16b 0.802 0.939 0.708 0.0345 Uiso H
H17a 0.731 0.861 0.921 0.0376 Uiso H
H17b 0.749 0.775 0.989 0.0376 Uiso H
H17c 0.679 0.759 0.898 0.0376 Uiso H
H18a 0.838 0.593 0.903 0.0395 Uiso H
H18b 0.744 0.598 0.888 0.0395 Uiso H
H18c 0.815 0.612 0.979 0.0395 Uiso H
H19a 1.033 0.916 1.464 0.0559 Uiso H
H19b 1.105 0.832 1.478 0.0559 Uiso H
H19c 1.012 0.799 1.459 0.0559 Uiso H
HN1' 1.102 0.891 0.774 0.0373 Uiso H
HN3' 1.143 0.897 0.998 0.0310 Uiso H
H1' 1.376 1.028 1.021 0.0339 Uiso H
H2' 1.267 0.893 1.043 0.0346 Uiso H
H5'a 1.148 1.041 0.765 0.0417 Uiso H
H5'b 1.209 0.991 0.731 0.0417 Uiso H
H7' 1.347 0.850 1.159 0.0385 Uiso H
H8' 1.435 0.833 1.301 0.0399 Uiso H
H10' 1.572 1.070 1.287 0.0399 Uiso H
H11' 1.487 1.085 1.146 0.0392 Uiso H
H12'a 1.102 0.903 0.621 0.0380 Uiso H
H12'b 1.041 0.969 0.649 0.0380 Uiso H
H13'a 0.972 0.827 0.572 0.0450 Uiso H
H13'b 0.975 0.823 0.662 0.0450 Uiso H
H14'a 1.014 0.665 0.632 0.0518 Uiso H
H14'b 1.082 0.715 0.609 0.0518 Uiso H
H15'a 1.086 0.716 0.770 0.0491 Uiso H
H15'b 1.147 0.650 0.745 0.0491 Uiso H
H16'a 1.207 0.795 0.723 0.0394 Uiso H
H16'b 1.218 0.791 0.817 0.0394 Uiso H
H17'a 1.286 1.131 0.830 0.0464 Uiso H
H17'b 1.314 1.117 0.927 0.0464 Uiso H
H17'c 1.219 1.137 0.868 0.0464 Uiso H
H18'a 1.355 0.972 0.827 0.0455 Uiso H
H18'b 1.324 0.867 0.851 0.0455 Uiso H
H18'c 1.378 0.945 0.921 0.0455 Uiso H
H19'a 1.563 1.001 1.426 0.0520 Uiso H
H19'b 1.624 0.928 1.410 0.0520 Uiso H
H19'c 1.546 0.884 1.422 0.0520 Uiso H
H0s 1.208 1.016 0.534 0.0894 Uiso H
H0sa 1.248 1.125 0.612 0.0709 Uiso H
H0sb 1.223 1.200 0.536 0.0709 Uiso H
H0sc 1.154 1.164 0.564 0.0709 Uiso H

loop_
_atom_type_symbol
_atom_type_scat_dispersion_real
_atom_type_scat_dispersion_imag
_atom_type_scat_source
C 0.002 0.002 'International Tables Vol. IV Table 2.2B'
Cl 0.132 0.159 'International Tables Vol. IV Table 2.2B'
N 0.004 0.003 'International Tables Vol. IV Table 2.2B'
O 0.008 0.006 'International Tables Vol. IV Table 2.2B'
H 0.000 0.000 'International Tables Vol. IV Table 2.2B'

loop_
_geom_angle_atom_site_label_1
_geom_angle_atom_site_label_2
_geom_angle_atom_site_label_3
_geom_angle
_geom_angle_publ_flag
C5 N1 C12 113.4(4) no
C5 N1 C16 112.8(4) no
C12 N1 C16 109.5(4) no
N3 N2 C3 120.7(4) yes
N2 N3 C20 115.4(4) yes
C2 C1 C6 125.2(6) yes
C1 C2 C3 128.5(6) yes
N2 C3 C2 129.5(5) yes
N2 C3 C4 114.7(4) yes
C2 C3 C4 115.6(4) yes
C3 C4 C5 111.5(4) no
C3 C4 C17 109.9(4) no
C3 C4 C18 108.9(4) no
C5 C4 C17 112.1(4) no
C5 C4 C18 104.8(4) no
C17 C4 C18 109.4(4) no
N1 C5 C4 115.4(4) no
C1 C6 C7 121.4(5) no
C1 C6 C11 119.1(5) no
C7 C6 C11 119.5(5) no
C6 C7 C8 119.9(5) no
C7 C8 C9 121.3(5) no
C8 C9 C10 117.1(5) no
C8 C9 C19 121.7(6) no
C10 C9 C19 121.2(5) no
C9 C10 C11 121.5(5) no
C6 C11 C10 120.6(5) no
N1 C12 C13 111.6(4) no
C12 C13 C14 111.9(5) no
C13 C14 C15 110.3(4) no
C14 C15 C16 111.8(5) no
N1 C16 C15 110.9(4) no
O C20 N3 125.2(5) yes
O C20 N3' 123.3(5) yes
N3 C20 N3' 111.4(4) yes
C5' N1' C12' 108.9(4) no
C5' N1' C16' 115.1(4) no
C12' N1' C16' 112.0(4) no
N3' N2' C3' 120.9(4) yes
C20 N3' N2' 113.1(4) yes
C2' C1' C6' 125.9(5) yes
C1' C2' C3' 128.6(5) yes
N2' C3' C2' 123.1(5) yes
N2' C3' C4' 112.9(4) yes
C2' C3' C4' 124.0(4) yes
C3' C4' C5' 112.5(4) no
C3' C4' C17' 108.1(5) no
C3' C4' C18' 112.7(5) no
C5' C4' C17' 102.0(4) no
C5' C4' C18' 111.2(5) no
C17' C4' C18' 109.8(5) no
N1' C5' C4' 120.0(5) no
C1' C6' C7' 123.3(5) no
C1' C6' C11' 119.1(5) no
C7' C6' C11' 117.7(5) no
C6' C7' C8' 121.4(5) no
C7' C8' C9' 120.6(5) no
C8' C9' C10' 118.4(5) no
C8' C9' C19' 119.8(5) no
C10' C9' C19' 121.7(5) no
C9' C10' C11' 121.1(5) no
C6' C11' C10' 120.8(5) no
N1' C12' C13' 109.3(5) no
C12' C13' C14' 111.3(5) no
C13' C14' C15' 109.3(5) no
C14' C15' C16' 111.8(5) no

loop_
_geom_bond_atom_site_label_1
_geom_bond_atom_site_label_2
_geom_bond_distance
_geom_bond_publ_flag
O C20 1.211(7) yes
N1 C5 1.510(7) no
N1 C12 1.517(6) no
N1 C16 1.508(7) no
N2 N3 1.389(6) yes
N2 C3 1.280(7) yes
N3 C20 1.373(7) yes
C1 C2 1.288(9) yes
C1 C6 1.533(8) yes
C2 C3 1.466(8) no
C3 C4 1.523(7) no
C4 C5 1.529(7) no
C4 C17 1.529(7) no
C4 C18 1.537(8) no
C6 C7 1.376(9) no
C6 C11 1.369(8) no
C7 C8 1.384(8) no
C8 C9 1.393(9) no
C9 C10 1.387(9) no
C9 C19 1.512(8) no
C10 C11 1.375(8) no
C12 C13 1.517(8) no
C13 C14 1.511(9) no
C14 C15 1.516(8) no
C15 C16 1.517(8) no
C20 N3' 1.375(7) yes
N1' C5' 1.517(7) no
N1' C12' 1.506(7) no
N1' C16' 1.491(7) no
N2' N3' 1.375(6) yes
N2' C3' 1.292(7) yes
C1' C2' 1.331(8) yes
C1' C6' 1.457(8) yes
C2' C3' 1.455(8) no
C3' C4' 1.528(8) no
C4' C5' 1.553(8) no
C4' C17' 1.552(9) no
C4' C18' 1.538(8) no
C6' C7' 1.388(8) no
C6' C11' 1.400(8) no
C7' C8' 1.387(8) no
C8' C9' 1.390(8) no
C9' C10' 1.383(9) no
C9' C19' 1.494(8) no
C10' C11' 1.387(8) no
C12' C13' 1.506(8) no
C13' C14' 1.516(9) no
C14' C15' 1.525(9) no
C15' C16' 1.503(8) no

loop_
_geom_torsion_atom_site_label_1
_geom_torsion_atom_site_label_2
_geom_torsion_atom_site_label_3
_geom_torsion_atom_site_label_4
_geom_torsion
_geom_torsion_publ_flag
C2 C1 C6 C7 -13.7(6) yes
C1 C2 C3 N2 40.9(6) yes
C6 C1 C2 C3 178.2(11) yes
C3 N2 N3 C20 177.0(9) yes
N3 N2 C3 C4 -176.6(9) yes
N2 N3 C20 N3' -179.9(9) yes
C2' C1' C6' C7' 11.4(5) yes
C1' C2' C3' N2' -159.9(11) yes
C6' C1' C2' C3' 177.8(10) yes
N3 C20 N3' N2' -170.7(10) yes
C3' N2' N3' C20 -170.1(9) yes
N3' N2' C3' C4' -178.1(9) yes
C2 C1 C6 C11 167.4(12) ?
C2' C1' C6' C11' -168.2(11) ?
C12 N1 C5 C4 -96.8(7) ?
C16 N1 C5 C4 138.0(8) ?
C5 N1 C12 C13 -70.2(6) ?
C16 N1 C12 C13 56.7(6) ?
C5 N1 C16 C15 69.8(6) ?
C12 N1 C16 C15 -57.5(6) ?
N3 N2 C3 C2 -1.9(4) ?
N2 N3 C20 O -1.5(4) ?
C1 C2 C3 C4 -144.4(11) ?
N2 C3 C4 C5 -9.4(4) ?
N2 C3 C4 C17 -134.4(10) ?
N2 C3 C4 C18 105.8(9) ?
C2 C3 C4 C5 175.1(10) ?
C2 C3 C4 C17 50.1(6) ?
C2 C3 C4 C18 -69.7(7) ?
C3 C4 C5 N1 -62.6(6) ?
C17 C4 C5 N1 61.0(6) ?
C18 C4 C5 N1 179.7(9) ?
C1 C6 C7 C8 -179.3(11) ?
C11 C6 C7 C8 -0.4(5) ?
C1 C6 C11 C10 -179.7(11) ?
C7 C6 C11 C10 1.4(5) ?
C6 C7 C8 C9 -1.1(5) ?
C7 C8 C9 C10 1.7(5) ?
C7 C8 C9 C19 -179.9(11) ?
C8 C9 C10 C11 -0.7(5) ?
C19 C9 C10 C11 -179.2(11) ?
C9 C10 C11 C6 -0.8(5) ?
N1 C12 C13 C14 -55.6(6) ?
C12 C13 C14 C15 53.7(6) ?
C13 C14 C15 C16 -54.8(6) ?
C14 C15 C16 N1 57.6(6) ?
O C20 N3' N2' 10.9(4) ?
C12' N1' C5' C4' -178.0(10) ?
C16' N1' C5' C4' -51.3(6) ?
C5' N1' C12' C13' -172.7(10) ?
C16' N1' C12' C13' 58.8(6) ?
C5' N1' C16' C15' 176.2(10) ?
C12' N1' C16' C15' -58.7(6) ?
N3' N2' C3' C2' 2.8(4) ?
C1' C2' C3' C4' 21.1(5) ?
N2' C3' C4' C5' -5.5(5) ?
N2' C3' C4' C17' 106.3(9) ?
N2' C3' C4' C18' -132.2(10) ?
C2' C3' C4' C5' 173.6(10) ?
C2' C3' C4' C17' -74.6(7) ?
C2' C3' C4' C18' 47.0(6) ?
C3' C4' C5' N1' -42.9(5) ?
C17' C4' C5' N1' -158.4(10) ?
C18' C4' C5' N1' 84.6(8) ?
C1' C6' C7' C8' -179.3(11) ?
C11' C6' C7' C8' 0.4(5) ?
C1' C6' C11' C10' 179.3(11) ?
C7' C6' C11' C10' -0.4(5) ?
C6' C7' C8' C9' 0.9(5) ?
C7' C8' C9' C10' -2.0(5) ?
C7' C8' C9' C19' -179.4(11) ?
C8' C9' C10' C11' 2.0(5) ?
C19' C9' C10' C11' 179.3(11) ?
C9' C10' C11' C6' -0.9(5) ?
N1' C12' C13' C14' -57.2(6) ?
C12' C13' C14' C15' 56.2(7) ?
C13' C14' C15' C16' -56.5(7) ?
C14' C15' C16' N1' 57.5(7) ?
